data_7002949
loop_
_publ_author_name
'Desmarets, Christophe'
'Poli, Fabrizia'
'Le Goff, Xavier F.'
'M\"uller, Klaus'
'Amouri, Hani'

_publ_section_title
;
 A unique type of a dicobalt cage templated by a weakly coordinated
 hexafluorophosphate anion: design, structure and solid-state NMR
 investigations
;
_journal_issue 47
_journal_name_full 'Dalton Transactions'
_journal_page_first 10429
_journal_page_last 10432
_journal_paper_doi 10.1039/b918888f
_journal_year 2009
_chemical_formula_moiety 'C108 H110 Co2 N18 O8, 4(F6 P), C2 H3 N'
_chemical_formula_sum 'C110 H113 Co2 F24 N19 O8 P4'
_chemical_formula_weight 2526.93
_chemical_name_systematic
;
?
;
_space_group_IT_number 2
_symmetry_cell_setting triclinic
_symmetry_space_group_name_Hall '-P 1'
_symmetry_space_group_name_H-M 'P -1'
_atom_sites_solution_hydrogens geom
_atom_sites_solution_primary direct
_atom_sites_solution_secondary difmap
_audit_creation_method SHELXL-97
_cell_angle_alpha 89.288(1)
_cell_angle_beta 86.027(1)
_cell_angle_gamma 70.023(1)
_cell_formula_units_Z 2
_cell_length_a 14.301(1)
_cell_length_b 15.560(1)
_cell_length_c 26.631(1)
_cell_measurement_reflns_used 18232
_cell_measurement_temperature 150.0(1)
_cell_measurement_theta_max 27.485
_cell_measurement_theta_min 0.998
_cell_volume 5555.7(6)
_computing_structure_refinement 'SHELXL-97 (Sheldrick, 1997)'
_computing_structure_solution 'SHELXS-97 (Sheldrick, 1990)'
_diffrn_ambient_temperature 150.0(1)
_diffrn_measured_fraction_theta_full 0.997
_diffrn_measured_fraction_theta_max 0.997
_diffrn_measurement_device_type KappaCCD
_diffrn_measurement_method 'phi and omega scans'
_diffrn_radiation_monochromator graphite
_diffrn_radiation_source 'fine-focus sealed tube'
_diffrn_radiation_type MoK\a
_diffrn_radiation_wavelength 0.71069
_diffrn_reflns_av_R_equivalents 0.0349
_diffrn_reflns_av_sigmaI/netI 0.0591
_diffrn_reflns_limit_h_max 17
_diffrn_reflns_limit_h_min -17
_diffrn_reflns_limit_k_max 17
_diffrn_reflns_limit_k_min -18
_diffrn_reflns_limit_l_max 32
_diffrn_reflns_limit_l_min -32
_diffrn_reflns_number 60290
_diffrn_reflns_theta_full 25.35
_diffrn_reflns_theta_max 25.35
_diffrn_reflns_theta_min 2.79
_exptl_absorpt_coefficient_mu 0.463
_exptl_absorpt_correction_T_max 0.9380
_exptl_absorpt_correction_T_min 0.9131
_exptl_absorpt_correction_type multi-scan
_exptl_crystal_colour pink
_exptl_crystal_density_diffrn 1.511
_exptl_crystal_density_method 'not measured'
_exptl_crystal_description coin
_exptl_crystal_F_000 2600
_exptl_crystal_size_max 0.20
_exptl_crystal_size_mid 0.18
_exptl_crystal_size_min 0.14
_refine_diff_density_max 1.416
_refine_diff_density_min -1.070
_refine_diff_density_rms 0.112
_refine_ls_extinction_coef 0.0016(5)
_refine_ls_extinction_expression Fc^*^=kFc[1+0.001xFc^2^\l^3^/sin(2\q)]^-1/4^
_refine_ls_extinction_method SHELXL
_refine_ls_goodness_of_fit_ref 1.083
_refine_ls_hydrogen_treatment constr
_refine_ls_matrix_type full
_refine_ls_number_parameters 1464
_refine_ls_number_reflns 20326
_refine_ls_number_restraints 0
_refine_ls_restrained_S_all 1.083
_refine_ls_R_factor_all 0.1124
_refine_ls_R_factor_gt 0.0842
_refine_ls_shift/su_max 0.109
_refine_ls_shift/su_mean 0.002
_refine_ls_structure_factor_coef Fsqd
_refine_ls_weighting_details 'calc w=1/[\s^2^(Fo^2^)+(0.1849P)^2^+2.3249P] where P=(Fo^2^+2Fc^2^)/3'
_refine_ls_weighting_scheme calc
_refine_ls_wR_factor_gt 0.2628
_refine_ls_wR_factor_ref 0.2828
_reflns_number_gt 13618
_reflns_number_total 20326
_reflns_threshold_expression >2sigma(I)
_cod_data_source_file b918888f.txt
_cod_data_source_block cd047
_cod_depositor_comments
;
The following automatic conversions were performed:
'_symmetry_cell_setting' value 'Triclinic' changed to 'triclinic'
according to '/home/saulius/struct/CIF-dictionaries/cif_core.dic'
dictionary named 'cif_core.dic' version 2.4.1 from 2010-06-29.

Automatic conversion script
Id: cif_fix_enum 1527 2010-12-29 10:47:43Z saulius 
;
_cod_original_sg_symbol_H-M 'P-1 '
_cod_database_code 7002949

loop_
_symmetry_equiv_pos_as_xyz
'x, y, z'
'-x, -y, -z'

loop_
_atom_site_label
_atom_site_type_symbol
_atom_site_fract_x
_atom_site_fract_y
_atom_site_fract_z
_atom_site_U_iso_or_equiv
_atom_site_adp_type
_atom_site_occupancy
_atom_site_symmetry_multiplicity
_atom_site_calc_flag
_atom_site_refinement_flags
_atom_site_disorder_assembly
_atom_site_disorder_group
Co1 Co 0.53993(5) -0.01919(5) 0.63547(2) 0.0423(2) Uani 1 1 d . . .
P1 P 0.5000 0.0000 0.5000 0.229(4) Uani 1 2 d S . .
F1 F 0.5142(4) -0.0058(3) 0.54623(14) 0.0929(14) Uani 1 1 d . . .
F2 F 0.3827(5) 0.0740(4) 0.51233(19) 0.1273(19) Uani 1 1 d . . .
F3 F 0.5520(5) 0.0817(4) 0.4959(2) 0.1166(17) Uani 1 1 d . . .
O1 O 0.8743(3) 0.0412(3) 0.45784(16) 0.0590(10) Uani 1 1 d . . .
O2 O 0.5976(3) 0.3821(3) 0.49801(18) 0.0675(12) Uani 1 1 d . . .
O3 O 0.0077(3) 0.2510(4) 0.5645(2) 0.0922(16) Uani 1 1 d . . .
O4 O 0.3245(3) 0.3643(3) 0.5114(2) 0.0827(15) Uani 1 1 d . . .
N1 N 0.6808(3) -0.0118(3) 0.61664(15) 0.0437(10) Uani 1 1 d . . .
N2 N 0.7961(3) 0.0444(3) 0.58602(15) 0.0450(10) Uani 1 1 d . . .
N3 N 0.3977(3) -0.0266(3) 0.64512(14) 0.0418(10) Uani 1 1 d . . .
N4 N 0.2729(3) -0.0804(3) 0.63815(14) 0.0432(10) Uani 1 1 d . . .
N5 N 0.4804(3) 0.1235(3) 0.63878(15) 0.0456(10) Uani 1 1 d . . .
N6 N 0.3721(4) 0.2617(3) 0.62899(15) 0.0501(11) Uani 1 1 d . . .
N7 N 0.2961(3) 0.2925(3) 0.40820(15) 0.0486(11) Uani 1 1 d . . .
N8 N 0.5977(3) -0.1593(3) 0.62271(15) 0.0420(10) Uani 1 1 d . . .
N106 N 0.5663(3) -0.0339(3) 0.71364(17) 0.0480(10) Uani 1 1 d . . .
C1 C 0.7002(4) 0.0495(4) 0.58767(18) 0.0429(12) Uani 1 1 d . . .
H1 H 0.6512 0.0934 0.5696 0.052 Uiso 1 1 calc R . .
C2 C 0.7738(4) -0.0634(4) 0.63511(19) 0.0455(12) Uani 1 1 d . . .
C3 C 0.8001(4) -0.1389(4) 0.6668(2) 0.0478(12) Uani 1 1 d . . .
H3 H 0.7518 -0.1637 0.6805 0.057 Uiso 1 1 calc R . .
C4 C 0.8972(4) -0.1755(4) 0.6774(2) 0.0601(15) Uani 1 1 d . . .
H4 H 0.9169 -0.2266 0.6991 0.072 Uiso 1 1 calc R . .
C5 C 0.9687(5) -0.1399(5) 0.6572(2) 0.0665(17) Uani 1 1 d . . .
H5 H 1.0361 -0.1672 0.6653 0.080 Uiso 1 1 calc R . .
C6 C 0.9432(4) -0.0661(5) 0.6260(2) 0.0605(16) Uani 1 1 d . . .
H6 H 0.9917 -0.0420 0.6118 0.073 Uiso 1 1 calc R . .
C7 C 0.8442(4) -0.0283(4) 0.61585(19) 0.0477(13) Uani 1 1 d . . .
C8 C 0.8435(4) 0.1025(4) 0.5588(2) 0.0556(14) Uani 1 1 d . . .
H8A H 0.9089 0.0633 0.5434 0.067 Uiso 1 1 calc R . .
H8B H 0.8560 0.1441 0.5833 0.067 Uiso 1 1 calc R . .
C9 C 0.7835(4) 0.1592(4) 0.51819(18) 0.0447(12) Uani 1 1 d . . .
C10 C 0.8019(4) 0.1250(3) 0.46890(18) 0.0435(12) Uani 1 1 d . . .
C11 C 0.7533(4) 0.1766(4) 0.42934(18) 0.0446(12) Uani 1 1 d . . .
C12 C 0.6847(4) 0.2639(4) 0.4382(2) 0.0468(13) Uani 1 1 d . . .
C13 C 0.6656(4) 0.2978(4) 0.4878(2) 0.0459(12) Uani 1 1 d . . .
C14 C 0.8423(5) -0.0371(4) 0.4626(2) 0.0603(15) Uani 1 1 d . . .
H14A H 0.8843 -0.0812 0.4855 0.091 Uiso 1 1 calc R . .
H14B H 0.8482 -0.0658 0.4295 0.091 Uiso 1 1 calc R . .
H14C H 0.7726 -0.0174 0.4761 0.091 Uiso 1 1 calc R . .
C15 C 0.6273(5) 0.3228(5) 0.3981(3) 0.0676(18) Uani 1 1 d . . .
H15A H 0.6714 0.3469 0.3771 0.101 Uiso 1 1 calc R . .
H15B H 0.5721 0.3737 0.4138 0.101 Uiso 1 1 calc R . .
H15C H 0.6007 0.2864 0.3772 0.101 Uiso 1 1 calc R . .
C16 C 0.6425(5) 0.4533(4) 0.4927(3) 0.082(2) Uani 1 1 d . . .
H16A H 0.6825 0.4515 0.5213 0.122 Uiso 1 1 calc R . .
H16B H 0.5898 0.5133 0.4917 0.122 Uiso 1 1 calc R . .
H16C H 0.6853 0.4430 0.4614 0.122 Uiso 1 1 calc R . .
C17 C 0.6841(5) 0.2839(5) 0.5804(2) 0.0671(17) Uani 1 1 d . . .
H17A H 0.6935 0.2343 0.6047 0.101 Uiso 1 1 calc R . .
H17B H 0.6139 0.3235 0.5826 0.101 Uiso 1 1 calc R . .
H17C H 0.7259 0.3198 0.5881 0.101 Uiso 1 1 calc R . .
C18 C 0.3653(4) -0.0823(4) 0.62026(17) 0.0423(12) Uani 1 1 d . . .
H18 H 0.4024 -0.1198 0.5928 0.051 Uiso 1 1 calc R . .
C19 C 0.3229(4) 0.0145(4) 0.68267(18) 0.0431(12) Uani 1 1 d . . .
C20 C 0.3167(4) 0.0771(4) 0.72043(18) 0.0467(12) Uani 1 1 d . . .
H20 H 0.3690 0.1008 0.7240 0.056 Uiso 1 1 calc R . .
C21 C 0.2320(5) 0.1037(4) 0.7524(2) 0.0578(15) Uani 1 1 d . . .
H21 H 0.2272 0.1455 0.7790 0.069 Uiso 1 1 calc R . .
C22 C 0.1531(4) 0.0723(4) 0.7477(2) 0.0539(14) Uani 1 1 d . . .
H22 H 0.0959 0.0933 0.7707 0.065 Uiso 1 1 calc R . .
C23 C 0.1565(4) 0.0110(4) 0.71003(19) 0.0501(13) Uani 1 1 d . . .
H23 H 0.1024 -0.0101 0.7059 0.060 Uiso 1 1 calc R . .
C24 C 0.2435(4) -0.0186(3) 0.67823(17) 0.0413(11) Uani 1 1 d . . .
C25 C 0.7808(4) 0.1389(4) 0.37582(19) 0.0545(14) Uani 1 1 d . . .
H25A H 0.7672 0.1908 0.3522 0.065 Uiso 1 1 calc R . .
H25B H 0.8532 0.1040 0.3722 0.065 Uiso 1 1 calc R . .
C26 C 0.3977(4) 0.1732(4) 0.61859(19) 0.0476(13) Uani 1 1 d . . .
H26 H 0.3604 0.1482 0.5987 0.057 Uiso 1 1 calc R . .
C27 C 0.5097(4) 0.1851(4) 0.66541(17) 0.0419(11) Uani 1 1 d . . .
C28 C 0.5940(4) 0.1719(4) 0.69365(19) 0.0516(14) Uani 1 1 d . . .
H28 H 0.6416 0.1129 0.6983 0.062 Uiso 1 1 calc R . .
C29 C 0.6027(5) 0.2489(4) 0.7138(2) 0.0555(14) Uani 1 1 d . . .
H29 H 0.6573 0.2425 0.7336 0.067 Uiso 1 1 calc R . .
C30 C 0.5352(5) 0.3366(4) 0.7066(2) 0.0572(15) Uani 1 1 d . . .
H30 H 0.5463 0.3875 0.7210 0.069 Uiso 1 1 calc R . .
C31 C 0.4534(5) 0.3512(4) 0.67945(19) 0.0546(14) Uani 1 1 d . . .
H31 H 0.4072 0.4108 0.6747 0.066 Uiso 1 1 calc R . .
C32 C 0.4416(4) 0.2725(4) 0.65888(18) 0.0487(13) Uani 1 1 d . . .
C33 C 0.2858(6) 0.3380(5) 0.6148(3) 0.081(2) Uani 1 1 d . . .
H33A H 0.3087 0.3882 0.6025 0.097 Uiso 1 1 calc R . .
H33B H 0.2404 0.3607 0.6453 0.097 Uiso 1 1 calc R . .
C34 C 0.2277(5) 0.3153(4) 0.5749(2) 0.0544(14) Uani 1 1 d . . .
C35 C 0.2484(4) 0.3332(4) 0.5256(2) 0.0521(13) Uani 1 1 d . . .
C36 C 0.1887(4) 0.3260(4) 0.48827(19) 0.0510(13) Uani 1 1 d . . .
C37 C 0.1083(4) 0.2952(4) 0.4998(2) 0.0563(15) Uani 1 1 d . . .
C38 C 0.0893(4) 0.2783(4) 0.5502(2) 0.0565(15) Uani 1 1 d . . .
C39 C 0.1482(5) 0.2864(4) 0.5880(2) 0.0540(14) Uani 1 1 d . . .
C40 C 0.4213(4) 0.2971(5) 0.5074(3) 0.0664(17) Uani 1 1 d . . .
H40A H 0.4578 0.3028 0.5363 0.100 Uiso 1 1 calc R . .
H40B H 0.4572 0.3060 0.4762 0.100 Uiso 1 1 calc R . .
H40C H 0.4158 0.2360 0.5070 0.100 Uiso 1 1 calc R . .
C41 C 0.2082(6) 0.3575(5) 0.4360(2) 0.078(2) Uani 1 1 d . . .
H41A H 0.1488 0.3666 0.4168 0.094 Uiso 1 1 calc R . .
H41B H 0.2180 0.4172 0.4386 0.094 Uiso 1 1 calc R . .
C42 C 0.0441(6) 0.2796(6) 0.4613(3) 0.090(2) Uani 1 1 d . . .
H42A H 0.0084 0.2401 0.4753 0.134 Uiso 1 1 calc R . .
H42B H 0.0861 0.2500 0.4314 0.134 Uiso 1 1 calc R . .
H42C H -0.0040 0.3384 0.4519 0.134 Uiso 1 1 calc R . .
C43 C -0.0817(6) 0.3270(7) 0.5745(5) 0.139(4) Uani 1 1 d . . .
H43A H -0.0669 0.3746 0.5928 0.209 Uiso 1 1 calc R . .
H43B H -0.1301 0.3071 0.5950 0.209 Uiso 1 1 calc R . .
H43C H -0.1098 0.3516 0.5427 0.209 Uiso 1 1 calc R . .
C44 C 0.1221(7) 0.2674(6) 0.6413(3) 0.101(3) Uani 1 1 d . . .
H44A H 0.0855 0.3252 0.6590 0.152 Uiso 1 1 calc R . .
H44B H 0.1833 0.2357 0.6580 0.152 Uiso 1 1 calc R . .
H44C H 0.0803 0.2288 0.6418 0.152 Uiso 1 1 calc R . .
C45 C 0.6703(4) -0.2003(4) 0.58894(19) 0.0485(13) Uani 1 1 d . . .
H45 H 0.6969 -0.1680 0.5647 0.058 Uiso 1 1 calc R . .
C46 C 0.5828(4) -0.2318(3) 0.65136(17) 0.0401(11) Uani 1 1 d . . .
C47 C 0.5186(4) -0.2294(4) 0.69335(19) 0.0453(12) Uani 1 1 d . . .
H47 H 0.4748 -0.1734 0.7078 0.054 Uiso 1 1 calc R . .
C48 C 0.5220(4) -0.3119(4) 0.7126(2) 0.0537(14) Uani 1 1 d . . .
H48 H 0.4795 -0.3128 0.7415 0.064 Uiso 1 1 calc R . .
C49 C 0.5848(4) -0.3951(4) 0.6918(2) 0.0521(13) Uani 1 1 d . . .
H49 H 0.5831 -0.4504 0.7066 0.063 Uiso 1 1 calc R . .
C50 C 0.3528(4) 0.3135(4) 0.36889(18) 0.0444(12) Uani 1 1 d . . .
C51 C 0.6493(4) -0.3987(4) 0.65028(19) 0.0485(13) Uani 1 1 d . . .
H51 H 0.6922 -0.4550 0.6356 0.058 Uiso 1 1 calc R . .
C52 C 0.7130(4) 0.2446(4) 0.5287(2) 0.0481(13) Uani 1 1 d . . .
C106 C 0.5975(4) -0.0544(4) 0.7516(2) 0.0483(13) Uani 1 1 d . . .
C107 C 0.6400(5) -0.0853(5) 0.7997(2) 0.074(2) Uani 1 1 d . . .
H10A H 0.6318 -0.1438 0.8084 0.111 Uiso 1 1 calc R . .
H10B H 0.6056 -0.0397 0.8260 0.111 Uiso 1 1 calc R . .
H10C H 0.7111 -0.0930 0.7970 0.111 Uiso 1 1 calc R . .
Co2 Co 0.98546(4) 0.67925(4) -0.08794(2) 0.02821(19) Uani 1 1 d . . .
P2 P 1.0000 0.5000 0.0000 0.300(6) Uani 1 2 d S . .
F4 F 0.9931(4) 0.5620(3) -0.02958(15) 0.0731(12) Uani 1 1 d . . .
F5 F 0.9095(4) 0.4734(4) -0.0286(2) 0.1194(18) Uani 1 1 d . . .
F6 F 0.9100(4) 0.5736(4) 0.03997(19) 0.1152(16) Uani 1 1 d . . .
O5 O 0.5966(2) 0.7971(2) 0.12551(13) 0.0460(8) Uani 1 1 d . . .
O6 O 0.9895(2) 0.7183(3) 0.16595(12) 0.0466(9) Uani 1 1 d . . .
O7 O 0.5842(2) 0.5997(2) 0.02403(13) 0.0452(8) Uani 1 1 d . . .
O8 O 0.6940(3) 0.3710(3) -0.14165(14) 0.0532(10) Uani 1 1 d . . .
N9 N 0.9946(3) 0.7610(2) -0.02771(13) 0.0297(8) Uani 1 1 d . . .
N10 N 0.9577(3) 0.8307(2) 0.04705(12) 0.0287(8) Uani 1 1 d . . .
N11 N 0.8296(3) 0.7239(2) -0.07544(13) 0.0306(8) Uani 1 1 d . . .
N12 N 0.6758(3) 0.7166(2) -0.07009(14) 0.0316(8) Uani 1 1 d . . .
N13 N 0.7026(2) 0.4072(2) 0.07258(13) 0.0300(8) Uani 1 1 d . . .
N14 N 1.1435(2) 0.6226(2) -0.09622(12) 0.0280(8) Uani 1 1 d . . .
N15 N 0.9793(3) 0.5856(2) -0.14298(13) 0.0296(8) Uani 1 1 d . . .
N16 N 0.9587(3) 0.5334(2) 0.19468(12) 0.0314(8) Uani 1 1 d . . .
N108 N 0.9901(3) 0.7772(3) -0.14363(15) 0.0361(9) Uani 1 1 d . . .
C53 C 0.9403(3) 0.7723(3) 0.01501(16) 0.0298(9) Uani 1 1 d . . .
H53 H 0.8933 0.7424 0.0226 0.036 Uiso 1 1 calc R . .
C54 C 1.0523(3) 0.8179(3) -0.02391(15) 0.0278(9) Uani 1 1 d . . .
C55 C 1.1234(3) 0.8338(3) -0.05728(16) 0.0332(10) Uani 1 1 d . . .
H55 H 1.1401 0.8050 -0.0895 0.040 Uiso 1 1 calc R . .
C56 C 1.1688(3) 0.8933(3) -0.04175(18) 0.0364(10) Uani 1 1 d . . .
H56 H 1.2175 0.9057 -0.0639 0.044 Uiso 1 1 calc R . .
C57 C 1.1450(3) 0.9354(3) 0.00545(18) 0.0376(11) Uani 1 1 d . . .
H57 H 1.1781 0.9759 0.0145 0.045 Uiso 1 1 calc R . .
C58 C 1.0755(3) 0.9206(3) 0.03953(17) 0.0352(10) Uani 1 1 d . . .
H58 H 1.0600 0.9490 0.0719 0.042 Uiso 1 1 calc R . .
C59 C 1.0288(3) 0.8607(3) 0.02329(16) 0.0290(9) Uani 1 1 d . . .
C60 C 0.9091(4) 0.8623(3) 0.09808(16) 0.0355(10) Uani 1 1 d . . .
H60A H 0.8646 0.9267 0.0962 0.043 Uiso 1 1 calc R . .
H60B H 0.9612 0.8601 0.1212 0.043 Uiso 1 1 calc R . .
C61 C 0.8497(3) 0.8057(3) 0.11925(15) 0.0315(10) Uani 1 1 d . . .
C62 C 0.7511(3) 0.8244(3) 0.10933(15) 0.0322(10) Uani 1 1 d . . .
C63 C 0.6957(3) 0.7755(3) 0.13472(16) 0.0359(10) Uani 1 1 d . . .
C64 C 0.7381(4) 0.7068(3) 0.16835(16) 0.0371(11) Uani 1 1 d . . .
C65 C 0.8387(4) 0.6865(3) 0.17759(16) 0.0355(10) Uani 1 1 d . . .
C66 C 0.8931(3) 0.7355(3) 0.15268(15) 0.0335(10) Uani 1 1 d . . .
C67 C 0.6994(4) 0.8983(3) 0.07314(18) 0.0426(12) Uani 1 1 d . . .
H67A H 0.6598 0.9539 0.0921 0.064 Uiso 1 1 calc R . .
H67B H 0.6554 0.8774 0.0536 0.064 Uiso 1 1 calc R . .
H67C H 0.7494 0.9113 0.0503 0.064 Uiso 1 1 calc R . .
C68 C 0.5302(4) 0.8587(4) 0.1629(2) 0.0572(15) Uani 1 1 d . . .
H68A H 0.5380 0.8295 0.1959 0.086 Uiso 1 1 calc R . .
H68B H 0.4611 0.8734 0.1539 0.086 Uiso 1 1 calc R . .
H68C H 0.5462 0.9150 0.1642 0.086 Uiso 1 1 calc R . .
C69 C 0.6764(4) 0.6544(4) 0.1937(2) 0.0526(13) Uani 1 1 d . . .
H69A H 0.6445 0.6849 0.2255 0.079 Uiso 1 1 calc R . .
H69B H 0.7197 0.5919 0.2003 0.079 Uiso 1 1 calc R . .
H69C H 0.6250 0.6527 0.1716 0.079 Uiso 1 1 calc R . .
C70 C 0.8886(4) 0.6195(3) 0.21679(17) 0.0429(12) Uani 1 1 d . . .
H70A H 0.9251 0.6476 0.2378 0.051 Uiso 1 1 calc R . .
H70B H 0.8370 0.6060 0.2390 0.051 Uiso 1 1 calc R . .
C71 C 1.0461(3) 0.5053(3) -0.15063(15) 0.0290(9) Uani 1 1 d . . .
H71 H 1.0940 0.4764 -0.1272 0.035 Uiso 1 1 calc R . .
C72 C 1.0377(3) 0.4716(3) 0.21816(16) 0.0346(10) Uani 1 1 d . . .
C73 C 1.0761(4) 0.4781(4) 0.26379(19) 0.0495(13) Uani 1 1 d . . .
H73 H 1.0491 0.5301 0.2854 0.059 Uiso 1 1 calc R . .
C74 C 1.1577(5) 0.4023(4) 0.2755(2) 0.0590(16) Uani 1 1 d . . .
H74 H 1.1865 0.4019 0.3066 0.071 Uiso 1 1 calc R . .
C75 C 1.0226(4) 0.8131(4) -0.1735(2) 0.0463(12) Uani 1 1 d . . .
C76 C 1.1980(4) 0.3279(4) 0.2433(2) 0.0502(14) Uani 1 1 d . . .
H76 H 1.2553 0.2792 0.2524 0.060 Uiso 1 1 calc R . .
C77 C 1.1575(3) 0.3217(3) 0.19816(18) 0.0385(11) Uani 1 1 d . . .
H77 H 1.1834 0.2690 0.1770 0.046 Uiso 1 1 calc R . .
C78 C 0.9233(3) 0.6027(3) -0.18555(16) 0.0310(10) Uani 1 1 d . . .
C79 C 0.7753(3) 0.6695(3) -0.07411(15) 0.0300(9) Uani 1 1 d . . .
H79 H 0.8030 0.6046 -0.0758 0.036 Uiso 1 1 calc R . .
C80 C 0.7603(3) 0.8129(3) -0.07261(15) 0.0285(9) Uani 1 1 d . . .
C81 C 0.7735(3) 0.8974(3) -0.07417(16) 0.0353(10) Uani 1 1 d . . .
H81 H 0.8383 0.9018 -0.0780 0.042 Uiso 1 1 calc R . .
C82 C 0.6901(4) 0.9739(3) -0.07000(18) 0.0381(11) Uani 1 1 d . . .
H82 H 0.6969 1.0325 -0.0713 0.046 Uiso 1 1 calc R . .
C83 C 0.5943(4) 0.9674(3) -0.06384(18) 0.0428(12) Uani 1 1 d . . .
H83 H 0.5384 1.0222 -0.0599 0.051 Uiso 1 1 calc R . .
C84 C 0.5783(3) 0.8861(3) -0.06323(17) 0.0368(10) Uani 1 1 d . . .
H84 H 0.5133 0.8824 -0.0596 0.044 Uiso 1 1 calc R . .
C85 C 0.6641(3) 0.8087(3) -0.06833(16) 0.0316(10) Uani 1 1 d . . .
C86 C 0.5930(3) 0.6815(3) -0.0701(2) 0.0412(12) Uani 1 1 d . . .
H86A H 0.5593 0.6996 -0.1018 0.049 Uiso 1 1 calc R . .
H86B H 0.5439 0.7105 -0.0419 0.049 Uiso 1 1 calc R . .
C87 C 0.6242(3) 0.5787(3) -0.06525(18) 0.0351(10) Uani 1 1 d . . .
C88 C 0.6181(3) 0.5428(3) -0.01761(18) 0.0365(11) Uani 1 1 d . . .
C89 C 0.6349(3) 0.4503(3) -0.01102(17) 0.0331(10) Uani 1 1 d . . .
C90 C 0.6617(3) 0.3913(3) -0.05256(18) 0.0366(11) Uani 1 1 d . . .
C91 C 0.6671(3) 0.4282(3) -0.10002(17) 0.0378(11) Uani 1 1 d . . .
C92 C 0.6508(3) 0.5214(3) -0.10715(18) 0.0366(11) Uani 1 1 d . . .
C93 C 0.6632(4) 0.5557(4) -0.15927(19) 0.0513(13) Uani 1 1 d . . .
H93A H 0.6041 0.6084 -0.1659 0.077 Uiso 1 1 calc R . .
H93B H 0.6713 0.5070 -0.1839 0.077 Uiso 1 1 calc R . .
H93C H 0.7223 0.5742 -0.1620 0.077 Uiso 1 1 calc R . .
C94 C 0.6580(4) 0.6283(4) 0.0466(2) 0.0487(13) Uani 1 1 d . . .
H94A H 0.7249 0.5897 0.0337 0.073 Uiso 1 1 calc R . .
H94B H 0.6515 0.6224 0.0833 0.073 Uiso 1 1 calc R . .
H94C H 0.6477 0.6923 0.0382 0.073 Uiso 1 1 calc R . .
C95 C 0.6195(3) 0.4162(4) 0.04063(18) 0.0402(11) Uani 1 1 d . . .
H95A H 0.5571 0.4588 0.0572 0.048 Uiso 1 1 calc R . .
H95B H 0.6113 0.3558 0.0376 0.048 Uiso 1 1 calc R . .
C96 C 0.6866(4) 0.2885(3) -0.0468(2) 0.0518(14) Uani 1 1 d . . .
H96A H 0.6247 0.2744 -0.0433 0.078 Uiso 1 1 calc R . .
H96B H 0.7240 0.2682 -0.0168 0.078 Uiso 1 1 calc R . .
H96C H 0.7271 0.2568 -0.0766 0.078 Uiso 1 1 calc R . .
C97 C 0.6120(5) 0.3452(4) -0.1585(3) 0.0669(18) Uani 1 1 d . . .
H97A H 0.5692 0.3393 -0.1292 0.100 Uiso 1 1 calc R . .
H97B H 0.6390 0.2866 -0.1767 0.100 Uiso 1 1 calc R . .
H97C H 0.5727 0.3923 -0.1808 0.100 Uiso 1 1 calc R . .
C98 C 1.2002(3) 0.6134(3) -0.05835(16) 0.0305(9) Uani 1 1 d . . .
H98 H 1.1748 0.6206 -0.0242 0.037 Uiso 1 1 calc R . .
C99 C 0.6940(3) 0.4117(3) 0.12466(17) 0.0332(10) Uani 1 1 d . . .
C100 C 0.6117(4) 0.4306(3) 0.15893(18) 0.0402(11) Uani 1 1 d . . .
H100 H 0.5463 0.4440 0.1482 0.048 Uiso 1 1 calc R . .
C101 C 0.6290(4) 0.4290(3) 0.20860(19) 0.0429(12) Uani 1 1 d . . .
H101 H 0.5742 0.4415 0.2330 0.052 Uiso 1 1 calc R . .
C102 C 0.7252(4) 0.4093(3) 0.22479(18) 0.0421(11) Uani 1 1 d . . .
H102 H 0.7341 0.4095 0.2598 0.051 Uiso 1 1 calc R . .
C103 C 0.8077(4) 0.3896(3) 0.19057(16) 0.0368(10) Uani 1 1 d . . .
H103 H 0.8732 0.3749 0.2015 0.044 Uiso 1 1 calc R . .
C104 C 1.2089(3) 0.6079(3) -0.13947(15) 0.0295(9) Uani 1 1 d . . .
C105 C 1.0705(6) 0.8551(5) -0.2116(3) 0.081(2) Uani 1 1 d . . .
H10D H 1.0794 0.9093 -0.1972 0.122 Uiso 1 1 calc R . .
H10E H 1.0286 0.8733 -0.2402 0.122 Uiso 1 1 calc R . .
H10F H 1.1357 0.8112 -0.2231 0.122 Uiso 1 1 calc R . .
C108 C 1.0689(4) 0.6665(4) 0.1296(2) 0.0558(14) Uani 1 1 d . . .
H10G H 1.0402 0.6430 0.1028 0.084 Uiso 1 1 calc R . .
H10H H 1.1161 0.6152 0.1465 0.084 Uiso 1 1 calc R . .
H10I H 1.1037 0.7063 0.1151 0.084 Uiso 1 1 calc R . .
P3 P 0.63838(11) 0.14366(11) 0.16448(6) 0.0534(4) Uani 1 1 d . . .
F7 F 0.7400(3) 0.0603(3) 0.15458(13) 0.0733(10) Uani 1 1 d . . .
F8 F 0.6968(4) 0.2087(3) 0.14938(19) 0.0998(14) Uani 1 1 d . . .
F9 F 0.6156(3) 0.1377(3) 0.10795(15) 0.0937(14) Uani 1 1 d . . .
F10 F 0.5827(4) 0.0733(4) 0.1780(2) 0.1292(19) Uani 1 1 d . . .
F11 F 0.6605(3) 0.1474(4) 0.22072(14) 0.1068(17) Uani 1 1 d . . .
F12 F 0.5359(3) 0.2256(3) 0.17367(14) 0.0905(13) Uani 1 1 d . . .
P4 P 0.87322(17) 0.41698(16) 0.35143(8) 0.0863(6) Uani 1 1 d . . .
F13 F 0.9880(4) 0.3869(4) 0.3594(2) 0.1171(17) Uani 1 1 d . . .
F14 F 0.8957(4) 0.3580(4) 0.30297(19) 0.1192(19) Uani 1 1 d . . .
F15 F 0.8743(5) 0.5026(4) 0.3192(3) 0.153(3) Uani 1 1 d . . .
F16 F 0.8528(4) 0.4720(4) 0.4017(2) 0.1211(17) Uani 1 1 d . . .
F17 F 0.8657(4) 0.3309(4) 0.3807(2) 0.1269(18) Uani 1 1 d . . .
F18 F 0.7572(3) 0.4498(3) 0.34668(18) 0.1012(14) Uani 1 1 d . . .
N150 N 0.2337(9) 0.6128(7) 0.3138(6) 0.175(5) Uani 1 1 d . . .
C151 C 0.1815(7) 0.6637(8) 0.2897(4) 0.100(3) Uani 1 1 d . . .
C152 C 0.1138(13) 0.7236(12) 0.2648(7) 0.223(10) Uani 1 1 d . . .
H15D H 0.0829 0.6919 0.2432 0.335 Uiso 1 1 calc R . .
H15E H 0.1451 0.7601 0.2439 0.335 Uiso 1 1 calc R . .
H15F H 0.0627 0.7640 0.2886 0.335 Uiso 1 1 calc R . .

loop_
_atom_site_aniso_label
_atom_site_aniso_U_11
_atom_site_aniso_U_22
_atom_site_aniso_U_33
_atom_site_aniso_U_23
_atom_site_aniso_U_13
_atom_site_aniso_U_12
Co1 0.0403(4) 0.0398(4) 0.0489(4) -0.0005(3) -0.0011(3) -0.0169(3)
P1 0.305(12) 0.130(5) 0.229(9) -0.010(6) -0.017(8) -0.043(7)
F1 0.120(4) 0.105(4) 0.0427(19) 0.003(2) -0.013(2) -0.024(3)
F2 0.142(5) 0.107(4) 0.098(3) -0.011(3) -0.003(3) 0.003(4)
F3 0.153(5) 0.096(4) 0.113(4) 0.004(3) -0.005(3) -0.058(4)
O1 0.047(2) 0.044(2) 0.082(3) 0.0059(19) 0.008(2) -0.0127(19)
O2 0.046(2) 0.038(2) 0.119(4) -0.006(2) 0.001(2) -0.0156(19)
O3 0.047(3) 0.076(3) 0.152(5) 0.004(3) 0.009(3) -0.023(2)
O4 0.046(2) 0.047(3) 0.153(5) 0.004(3) 0.012(3) -0.017(2)
N1 0.040(2) 0.045(3) 0.046(2) 0.0063(19) -0.0078(19) -0.013(2)
N2 0.042(2) 0.056(3) 0.039(2) 0.0102(19) -0.0015(18) -0.021(2)
N3 0.046(2) 0.038(2) 0.041(2) -0.0034(18) 0.0032(19) -0.016(2)
N4 0.044(2) 0.054(3) 0.036(2) -0.0050(18) 0.0058(18) -0.024(2)
N5 0.049(3) 0.046(3) 0.046(2) 0.0029(19) -0.007(2) -0.021(2)
N6 0.065(3) 0.042(3) 0.042(2) -0.0075(19) -0.012(2) -0.014(2)
N7 0.053(3) 0.044(3) 0.040(2) 0.0057(19) 0.004(2) -0.006(2)
N8 0.041(2) 0.042(2) 0.041(2) 0.0023(18) 0.0034(19) -0.013(2)
N106 0.048(3) 0.046(3) 0.053(3) 0.001(2) -0.001(2) -0.021(2)
C1 0.040(3) 0.047(3) 0.042(3) 0.006(2) -0.005(2) -0.015(2)
C2 0.040(3) 0.048(3) 0.049(3) 0.003(2) -0.004(2) -0.017(2)
C3 0.041(3) 0.047(3) 0.055(3) 0.009(2) -0.003(2) -0.015(2)
C4 0.053(4) 0.063(4) 0.060(3) 0.022(3) -0.009(3) -0.016(3)
C5 0.046(3) 0.080(5) 0.074(4) 0.028(3) -0.024(3) -0.018(3)
C6 0.043(3) 0.077(4) 0.066(4) 0.013(3) -0.002(3) -0.026(3)
C7 0.043(3) 0.052(3) 0.046(3) 0.006(2) -0.010(2) -0.013(3)
C8 0.047(3) 0.068(4) 0.058(3) 0.022(3) -0.006(3) -0.028(3)
C9 0.041(3) 0.052(3) 0.045(3) 0.007(2) -0.006(2) -0.022(3)
C10 0.046(3) 0.038(3) 0.047(3) 0.001(2) 0.003(2) -0.017(2)
C11 0.041(3) 0.057(3) 0.044(3) 0.001(2) -0.002(2) -0.027(3)
C12 0.047(3) 0.043(3) 0.057(3) 0.010(2) -0.013(2) -0.024(3)
C13 0.039(3) 0.037(3) 0.064(3) -0.004(2) 0.000(2) -0.017(2)
C14 0.068(4) 0.048(3) 0.065(4) 0.000(3) 0.007(3) -0.021(3)
C15 0.059(4) 0.072(4) 0.084(4) 0.032(3) -0.024(3) -0.035(3)
C16 0.050(4) 0.039(4) 0.154(7) -0.009(4) -0.001(4) -0.014(3)
C17 0.059(4) 0.087(5) 0.062(4) -0.028(3) 0.014(3) -0.036(4)
C18 0.046(3) 0.047(3) 0.034(2) -0.007(2) 0.004(2) -0.017(2)
C19 0.046(3) 0.042(3) 0.039(3) -0.001(2) 0.002(2) -0.013(2)
C20 0.052(3) 0.045(3) 0.042(3) -0.004(2) 0.001(2) -0.016(3)
C21 0.072(4) 0.049(3) 0.044(3) -0.007(2) 0.004(3) -0.012(3)
C22 0.052(3) 0.048(3) 0.049(3) 0.001(2) 0.008(3) -0.004(3)
C23 0.049(3) 0.058(4) 0.042(3) 0.004(2) 0.007(2) -0.019(3)
C24 0.045(3) 0.041(3) 0.035(2) 0.002(2) 0.001(2) -0.011(2)
C25 0.054(3) 0.076(4) 0.043(3) -0.006(3) 0.002(2) -0.036(3)
C26 0.049(3) 0.049(3) 0.044(3) -0.008(2) -0.009(2) -0.014(3)
C27 0.048(3) 0.045(3) 0.036(2) -0.001(2) 0.003(2) -0.020(2)
C28 0.059(3) 0.064(4) 0.043(3) 0.001(2) -0.009(2) -0.034(3)
C29 0.061(4) 0.066(4) 0.045(3) -0.009(3) -0.006(3) -0.029(3)
C30 0.072(4) 0.060(4) 0.047(3) -0.017(3) 0.004(3) -0.035(3)
C31 0.075(4) 0.051(3) 0.040(3) -0.007(2) -0.006(3) -0.024(3)
C32 0.065(4) 0.046(3) 0.036(3) -0.004(2) -0.001(2) -0.020(3)
C33 0.089(5) 0.051(4) 0.095(5) -0.015(3) -0.051(4) -0.004(4)
C34 0.062(4) 0.044(3) 0.051(3) -0.002(2) -0.013(3) -0.009(3)
C35 0.040(3) 0.039(3) 0.075(4) -0.004(3) 0.002(3) -0.011(2)
C36 0.054(3) 0.046(3) 0.044(3) 0.002(2) 0.003(2) -0.006(3)
C37 0.051(3) 0.047(3) 0.061(3) -0.008(3) -0.011(3) -0.003(3)
C38 0.041(3) 0.044(3) 0.081(4) -0.007(3) 0.017(3) -0.014(3)
C39 0.058(4) 0.049(3) 0.043(3) -0.003(2) 0.004(3) -0.004(3)
C40 0.042(3) 0.067(4) 0.094(5) 0.005(3) 0.003(3) -0.025(3)
C41 0.090(5) 0.056(4) 0.058(4) 0.016(3) 0.020(3) 0.010(4)
C42 0.081(5) 0.094(6) 0.086(5) -0.006(4) -0.040(4) -0.013(4)
C43 0.046(5) 0.119(8) 0.243(13) -0.047(8) 0.043(6) -0.026(5)
C44 0.120(7) 0.093(6) 0.059(4) 0.004(4) 0.027(4) -0.002(5)
C45 0.048(3) 0.049(3) 0.046(3) 0.011(2) 0.001(2) -0.015(3)
C46 0.038(3) 0.044(3) 0.040(2) -0.002(2) -0.001(2) -0.017(2)
C47 0.048(3) 0.046(3) 0.047(3) 0.004(2) 0.001(2) -0.022(3)
C48 0.058(4) 0.062(4) 0.045(3) 0.006(3) -0.001(3) -0.026(3)
C49 0.056(3) 0.043(3) 0.057(3) 0.011(3) -0.004(3) -0.019(3)
C50 0.053(3) 0.042(3) 0.038(2) 0.004(2) -0.008(2) -0.014(3)
C51 0.052(3) 0.041(3) 0.050(3) 0.005(2) -0.009(3) -0.012(3)
C52 0.046(3) 0.053(3) 0.053(3) -0.006(2) 0.003(2) -0.027(3)
C106 0.055(3) 0.041(3) 0.046(3) -0.004(2) -0.004(3) -0.012(3)
C107 0.079(5) 0.066(4) 0.054(3) -0.002(3) -0.017(3) 0.008(3)
Co2 0.0190(3) 0.0317(4) 0.0341(3) -0.0050(2) -0.0020(2) -0.0087(2)
P2 0.270(13) 0.365(19) 0.240(12) -0.059(12) -0.015(10) -0.075(13)
F4 0.100(3) 0.060(2) 0.062(2) 0.0356(18) -0.009(2) -0.032(2)
F5 0.127(4) 0.135(4) 0.127(4) 0.039(3) -0.051(3) -0.076(4)
F6 0.131(4) 0.101(4) 0.098(3) 0.000(3) 0.014(3) -0.023(3)
O5 0.0300(18) 0.052(2) 0.051(2) -0.0113(16) 0.0020(15) -0.0089(16)
O6 0.0286(17) 0.059(2) 0.0469(19) -0.0040(16) -0.0047(15) -0.0077(16)
O7 0.0295(17) 0.049(2) 0.058(2) -0.0178(17) 0.0020(15) -0.0140(16)
O8 0.0378(19) 0.059(2) 0.058(2) -0.0192(18) -0.0099(17) -0.0088(17)
N9 0.0261(18) 0.032(2) 0.0336(19) -0.0018(15) -0.0020(15) -0.0136(16)
N10 0.0254(18) 0.030(2) 0.0317(18) -0.0027(15) 0.0018(15) -0.0105(16)
N11 0.0227(18) 0.031(2) 0.0382(19) -0.0050(15) -0.0025(15) -0.0094(16)
N12 0.0214(18) 0.030(2) 0.045(2) 0.0009(16) -0.0037(15) -0.0101(15)
N13 0.0212(18) 0.033(2) 0.0374(19) 0.0003(15) -0.0045(15) -0.0112(16)
N14 0.0224(18) 0.033(2) 0.0287(17) -0.0007(15) 0.0007(14) -0.0099(16)
N15 0.0243(18) 0.032(2) 0.0316(18) 0.0015(15) -0.0069(15) -0.0083(16)
N16 0.036(2) 0.030(2) 0.0264(17) -0.0005(15) -0.0040(15) -0.0090(17)
N108 0.034(2) 0.032(2) 0.042(2) 0.0025(17) -0.0048(17) -0.0102(18)
C53 0.025(2) 0.029(2) 0.037(2) -0.0012(18) -0.0003(18) -0.0110(19)
C54 0.022(2) 0.029(2) 0.033(2) 0.0013(17) -0.0016(17) -0.0100(18)
C55 0.031(2) 0.033(3) 0.036(2) -0.0007(19) -0.0021(19) -0.011(2)
C56 0.028(2) 0.040(3) 0.047(3) 0.005(2) -0.002(2) -0.019(2)
C57 0.034(3) 0.034(3) 0.051(3) 0.003(2) -0.011(2) -0.019(2)
C58 0.040(3) 0.029(2) 0.039(2) -0.0016(19) -0.009(2) -0.014(2)
C59 0.025(2) 0.025(2) 0.038(2) 0.0003(18) -0.0069(18) -0.0092(18)
C60 0.043(3) 0.032(3) 0.031(2) -0.0035(18) 0.001(2) -0.013(2)
C61 0.033(2) 0.030(2) 0.029(2) -0.0087(18) 0.0052(18) -0.009(2)
C62 0.034(2) 0.031(2) 0.027(2) -0.0051(18) 0.0045(18) -0.007(2)
C63 0.034(3) 0.034(3) 0.036(2) -0.011(2) 0.0033(19) -0.008(2)
C64 0.044(3) 0.034(3) 0.033(2) -0.0102(19) 0.010(2) -0.016(2)
C65 0.044(3) 0.029(2) 0.031(2) -0.0050(18) 0.003(2) -0.009(2)
C66 0.033(2) 0.034(3) 0.030(2) -0.0052(18) 0.0002(18) -0.007(2)
C67 0.042(3) 0.037(3) 0.043(3) 0.001(2) -0.006(2) -0.005(2)
C68 0.037(3) 0.058(4) 0.068(4) -0.020(3) 0.009(3) -0.007(3)
C69 0.062(4) 0.047(3) 0.052(3) -0.004(2) 0.013(3) -0.025(3)
C70 0.053(3) 0.039(3) 0.030(2) 0.002(2) 0.003(2) -0.009(2)
C71 0.025(2) 0.035(3) 0.029(2) 0.0011(18) -0.0033(17) -0.012(2)
C72 0.037(3) 0.038(3) 0.034(2) 0.0037(19) -0.008(2) -0.019(2)
C73 0.056(3) 0.052(3) 0.044(3) -0.003(2) -0.015(2) -0.021(3)
C74 0.067(4) 0.065(4) 0.048(3) 0.008(3) -0.031(3) -0.022(3)
C75 0.037(3) 0.047(3) 0.052(3) 0.005(2) -0.007(2) -0.009(2)
C76 0.045(3) 0.051(3) 0.059(3) 0.016(3) -0.023(3) -0.019(3)
C77 0.031(2) 0.039(3) 0.046(3) 0.005(2) -0.008(2) -0.011(2)
C78 0.028(2) 0.035(3) 0.034(2) 0.0048(19) -0.0065(18) -0.015(2)
C79 0.023(2) 0.029(2) 0.037(2) -0.0015(18) -0.0003(18) -0.0087(19)
C80 0.022(2) 0.032(2) 0.031(2) -0.0001(17) -0.0022(17) -0.0070(18)
C81 0.035(3) 0.035(3) 0.040(2) -0.0029(19) -0.006(2) -0.017(2)
C82 0.039(3) 0.027(2) 0.049(3) -0.003(2) -0.010(2) -0.010(2)
C83 0.036(3) 0.033(3) 0.053(3) -0.005(2) -0.010(2) -0.003(2)
C84 0.024(2) 0.038(3) 0.045(3) 0.001(2) -0.0067(19) -0.006(2)
C85 0.032(2) 0.028(2) 0.036(2) -0.0009(18) -0.0048(19) -0.0119(19)
C86 0.019(2) 0.030(3) 0.076(3) 0.004(2) -0.009(2) -0.0100(19)
C87 0.020(2) 0.035(3) 0.053(3) 0.005(2) -0.010(2) -0.0104(19)
C88 0.022(2) 0.036(3) 0.053(3) -0.009(2) -0.009(2) -0.010(2)
C89 0.021(2) 0.039(3) 0.043(2) 0.004(2) -0.0111(19) -0.0142(19)
C90 0.025(2) 0.036(3) 0.053(3) 0.002(2) -0.012(2) -0.014(2)
C91 0.025(2) 0.046(3) 0.042(3) -0.010(2) -0.0072(19) -0.010(2)
C92 0.020(2) 0.043(3) 0.047(3) 0.001(2) -0.0072(19) -0.012(2)
C93 0.040(3) 0.067(4) 0.050(3) 0.008(3) -0.005(2) -0.022(3)
C94 0.054(3) 0.047(3) 0.053(3) -0.009(2) -0.004(2) -0.027(3)
C95 0.025(2) 0.049(3) 0.051(3) 0.005(2) -0.009(2) -0.018(2)
C96 0.047(3) 0.029(3) 0.079(4) -0.004(2) -0.019(3) -0.009(2)
C97 0.056(4) 0.062(4) 0.079(4) -0.031(3) -0.027(3) -0.011(3)
C98 0.028(2) 0.031(2) 0.036(2) -0.0002(18) -0.0038(18) -0.0132(19)
C99 0.028(2) 0.027(2) 0.042(2) 0.0020(18) 0.0007(19) -0.0065(19)
C100 0.030(2) 0.042(3) 0.052(3) -0.001(2) 0.007(2) -0.018(2)
C101 0.036(3) 0.040(3) 0.054(3) -0.001(2) 0.018(2) -0.019(2)
C102 0.048(3) 0.039(3) 0.038(2) -0.001(2) 0.009(2) -0.014(2)
C103 0.037(3) 0.039(3) 0.035(2) 0.000(2) 0.000(2) -0.016(2)
C104 0.025(2) 0.030(2) 0.033(2) -0.0015(18) 0.0007(18) -0.0097(18)
C105 0.074(5) 0.076(5) 0.088(5) 0.037(4) 0.003(4) -0.021(4)
C108 0.033(3) 0.061(4) 0.065(3) 0.004(3) 0.007(3) -0.008(3)
P3 0.0467(8) 0.0572(10) 0.0544(8) 0.0019(7) -0.0019(7) -0.0156(7)
F7 0.066(2) 0.073(2) 0.064(2) 0.0029(17) 0.0024(17) -0.0032(19)
F8 0.102(3) 0.074(3) 0.132(4) -0.015(3) 0.018(3) -0.046(3)
F9 0.054(2) 0.139(4) 0.073(2) -0.025(2) -0.0112(18) -0.011(2)
F10 0.105(4) 0.118(4) 0.178(5) 0.014(4) 0.030(4) -0.064(3)
F11 0.087(3) 0.133(4) 0.059(2) -0.013(2) -0.009(2) 0.018(3)
F12 0.068(2) 0.104(3) 0.065(2) 0.001(2) -0.0051(19) 0.017(2)
P4 0.0849(15) 0.0827(15) 0.0813(13) 0.0050(11) -0.0042(11) -0.0165(12)
F13 0.106(4) 0.136(5) 0.110(4) 0.025(3) -0.021(3) -0.041(3)
F14 0.102(4) 0.107(4) 0.113(4) -0.037(3) -0.038(3) 0.016(3)
F15 0.135(5) 0.098(4) 0.171(5) 0.044(4) 0.069(4) 0.013(3)
F16 0.137(5) 0.113(4) 0.106(4) -0.003(3) -0.025(3) -0.030(3)
F17 0.124(4) 0.099(4) 0.153(5) 0.019(3) -0.002(4) -0.033(3)
F18 0.081(3) 0.102(3) 0.110(3) -0.011(3) -0.005(2) -0.018(3)
N150 0.167(10) 0.097(7) 0.274(15) 0.025(8) -0.095(10) -0.047(7)
C151 0.090(6) 0.113(7) 0.116(7) 0.029(6) -0.035(5) -0.055(6)
C152 0.223(17) 0.239(18) 0.270(19) 0.153(16) -0.152(16) -0.138(15)

loop_
_atom_type_symbol
_atom_type_description
_atom_type_scat_dispersion_real
_atom_type_scat_dispersion_imag
_atom_type_scat_source
C C 0.0033 0.0016 'International Tables Vol C Tables 4.2.6.8 and 6.1.1.4'
H H 0.0000 0.0000 'International Tables Vol C Tables 4.2.6.8 and 6.1.1.4'
Co Co 0.3494 0.9721 'International Tables Vol C Tables 4.2.6.8 and 6.1.1.4'
F F 0.0171 0.0103 'International Tables Vol C Tables 4.2.6.8 and 6.1.1.4'
N N 0.0061 0.0033 'International Tables Vol C Tables 4.2.6.8 and 6.1.1.4'
O O 0.0106 0.0060 'International Tables Vol C Tables 4.2.6.8 and 6.1.1.4'
P P 0.1023 0.0942 'International Tables Vol C Tables 4.2.6.8 and 6.1.1.4'

loop_
_geom_angle_atom_site_label_1
_geom_angle_atom_site_label_2
_geom_angle_atom_site_label_3
_geom_angle
_geom_angle_site_symmetry_1
_geom_angle_site_symmetry_3
_geom_angle_publ_flag
N8 Co1 N3 89.69(16) . . ?
N8 Co1 N1 89.31(17) . . ?
N3 Co1 N1 173.20(15) . . ?
N8 Co1 N5 172.96(16) . . ?
N3 Co1 N5 90.41(17) . . ?
N1 Co1 N5 89.76(17) . . ?
N8 Co1 N106 92.41(16) . . ?
N3 Co1 N106 94.55(16) . . ?
N1 Co1 N106 92.21(16) . . ?
N5 Co1 N106 94.60(16) . . ?
F1 P1 F1 180.000(2) 2_656 . ?
F1 P1 F3 88.7(3) 2_656 2_656 ?
F1 P1 F3 91.3(3) . 2_656 ?
F1 P1 F3 91.3(3) 2_656 . ?
F1 P1 F3 88.7(3) . . ?
F3 P1 F3 180.0(4) 2_656 . ?
F1 P1 F2 89.2(3) 2_656 . ?
F1 P1 F2 90.8(3) . . ?
F3 P1 F2 85.5(3) 2_656 . ?
F3 P1 F2 94.5(3) . . ?
F1 P1 F2 90.8(3) 2_656 2_656 ?
F1 P1 F2 89.2(3) . 2_656 ?
F3 P1 F2 94.5(3) 2_656 2_656 ?
F3 P1 F2 85.5(3) . 2_656 ?
F2 P1 F2 180.0(3) . 2_656 ?
C10 O1 C14 116.0(4) . . ?
C13 O2 C16 111.7(4) . . ?
C38 O3 C43 112.2(6) . . ?
C35 O4 C40 115.8(5) . . ?
C1 N1 C2 104.6(4) . . ?
C1 N1 Co1 125.9(3) . . ?
C2 N1 Co1 129.2(3) . . ?
C1 N2 C7 106.4(4) . . ?
C1 N2 C8 128.5(4) . . ?
C7 N2 C8 125.1(4) . . ?
C18 N3 C19 105.9(4) . . ?
C18 N3 Co1 125.2(3) . . ?
C19 N3 Co1 128.3(3) . . ?
C18 N4 C24 106.9(4) . . ?
C18 N4 C25 128.2(4) . 2_656 ?
C24 N4 C25 124.5(4) . 2_656 ?
C26 N5 C27 105.4(4) . . ?
C26 N5 Co1 124.6(3) . . ?
C27 N5 Co1 129.7(3) . . ?
C26 N6 C32 107.5(4) . . ?
C26 N6 C33 129.8(5) . . ?
C32 N6 C33 122.7(5) . . ?
C45 N7 C50 106.0(4) 2_656 . ?
C45 N7 C41 127.4(5) 2_656 . ?
C50 N7 C41 126.1(5) . . ?
C45 N8 C46 104.5(4) . . ?
C45 N8 Co1 124.7(4) . . ?
C46 N8 Co1 130.1(3) . . ?
C106 N106 Co1 166.4(5) . . ?
N1 C1 N2 113.6(4) . . ?
N1 C1 H1 123.2 . . ?
N2 C1 H1 123.2 . . ?
C7 C2 C3 120.5(5) . . ?
C7 C2 N1 108.5(4) . . ?
C3 C2 N1 131.0(5) . . ?
C4 C3 C2 117.6(5) . . ?
C4 C3 H3 121.2 . . ?
C2 C3 H3 121.2 . . ?
C3 C4 C5 121.6(5) . . ?
C3 C4 H4 119.2 . . ?
C5 C4 H4 119.2 . . ?
C6 C5 C4 121.0(5) . . ?
C6 C5 H5 119.5 . . ?
C4 C5 H5 119.5 . . ?
C5 C6 C7 117.3(6) . . ?
C5 C6 H6 121.4 . . ?
C7 C6 H6 121.4 . . ?
C2 C7 C6 122.1(5) . . ?
C2 C7 N2 106.9(4) . . ?
C6 C7 N2 131.0(5) . . ?
N2 C8 C9 114.5(4) . . ?
N2 C8 H8A 108.6 . . ?
C9 C8 H8A 108.6 . . ?
N2 C8 H8B 108.6 . . ?
C9 C8 H8B 108.6 . . ?
H8A C8 H8B 107.6 . . ?
C52 C9 C10 119.9(5) . . ?
C52 C9 C8 121.3(5) . . ?
C10 C9 C8 118.7(5) . . ?
O1 C10 C11 118.3(5) . . ?
O1 C10 C9 120.3(4) . . ?
C11 C10 C9 121.3(5) . . ?
C12 C11 C10 120.4(5) . . ?
C12 C11 C25 120.1(5) . . ?
C10 C11 C25 119.4(5) . . ?
C11 C12 C13 118.3(5) . . ?
C11 C12 C15 123.8(5) . . ?
C13 C12 C15 117.9(5) . . ?
O2 C13 C12 119.8(5) . . ?
O2 C13 C52 118.4(5) . . ?
C12 C13 C52 121.7(5) . . ?
O1 C14 H14A 109.5 . . ?
O1 C14 H14B 109.5 . . ?
H14A C14 H14B 109.5 . . ?
O1 C14 H14C 109.5 . . ?
H14A C14 H14C 109.5 . . ?
H14B C14 H14C 109.5 . . ?
C12 C15 H15A 109.5 . . ?
C12 C15 H15B 109.5 . . ?
H15A C15 H15B 109.5 . . ?
C12 C15 H15C 109.5 . . ?
H15A C15 H15C 109.5 . . ?
H15B C15 H15C 109.5 . . ?
O2 C16 H16A 109.5 . . ?
O2 C16 H16B 109.5 . . ?
H16A C16 H16B 109.5 . . ?
O2 C16 H16C 109.5 . . ?
H16A C16 H16C 109.5 . . ?
H16B C16 H16C 109.5 . . ?
C52 C17 H17A 109.5 . . ?
C52 C17 H17B 109.5 . . ?
H17A C17 H17B 109.5 . . ?
C52 C17 H17C 109.5 . . ?
H17A C17 H17C 109.5 . . ?
H17B C17 H17C 109.5 . . ?
N3 C18 N4 112.8(4) . . ?
N3 C18 H18 123.6 . . ?
N4 C18 H18 123.6 . . ?
C20 C19 N3 131.6(5) . . ?
C20 C19 C24 119.7(5) . . ?
N3 C19 C24 108.7(4) . . ?
C21 C20 C19 117.4(5) . . ?
C21 C20 H20 121.3 . . ?
C19 C20 H20 121.3 . . ?
C20 C21 C22 123.0(5) . . ?
C20 C21 H21 118.5 . . ?
C22 C21 H21 118.5 . . ?
C23 C22 C21 120.9(5) . . ?
C23 C22 H22 119.5 . . ?
C21 C22 H22 119.5 . . ?
C22 C23 C24 116.5(5) . . ?
C22 C23 H23 121.7 . . ?
C24 C23 H23 121.7 . . ?
N4 C24 C23 131.8(5) . . ?
N4 C24 C19 105.7(4) . . ?
C23 C24 C19 122.4(5) . . ?
N4 C25 C11 113.6(4) 2_656 . ?
N4 C25 H25A 108.9 2_656 . ?
C11 C25 H25A 108.9 . . ?
N4 C25 H25B 108.9 2_656 . ?
C11 C25 H25B 108.9 . . ?
H25A C25 H25B 107.7 . . ?
N5 C26 N6 112.9(4) . . ?
N5 C26 H26 123.5 . . ?
N6 C26 H26 123.5 . . ?
N5 C27 C32 108.3(4) . . ?
N5 C27 C28 131.1(5) . . ?
C32 C27 C28 120.6(5) . . ?
C29 C28 C27 116.1(6) . . ?
C29 C28 H28 122.0 . . ?
C27 C28 H28 122.0 . . ?
C28 C29 C30 123.2(5) . . ?
C28 C29 H29 118.4 . . ?
C30 C29 H29 118.4 . . ?
C31 C30 C29 121.8(5) . . ?
C31 C30 H30 119.1 . . ?
C29 C30 H30 119.1 . . ?
C30 C31 C32 116.1(5) . . ?
C30 C31 H31 121.9 . . ?
C32 C31 H31 121.9 . . ?
N6 C32 C27 105.9(4) . . ?
N6 C32 C31 132.0(5) . . ?
C27 C32 C31 122.1(5) . . ?
N6 C33 C34 114.7(5) . . ?
N6 C33 H33A 108.6 . . ?
C34 C33 H33A 108.6 . . ?
N6 C33 H33B 108.6 . . ?
C34 C33 H33B 108.6 . . ?
H33A C33 H33B 107.6 . . ?
C35 C34 C39 120.2(5) . . ?
C35 C34 C33 118.7(6) . . ?
C39 C34 C33 120.8(6) . . ?
O4 C35 C34 122.0(5) . . ?
O4 C35 C36 116.6(5) . . ?
C34 C35 C36 121.3(5) . . ?
C35 C36 C37 120.2(5) . . ?
C35 C36 C41 118.6(6) . . ?
C37 C36 C41 121.1(6) . . ?
C38 C37 C36 116.8(5) . . ?
C38 C37 C42 119.4(6) . . ?
C36 C37 C42 123.8(6) . . ?
C39 C38 C37 123.2(5) . . ?
C39 C38 O3 117.2(6) . . ?
C37 C38 O3 119.6(6) . . ?
C34 C39 C38 118.2(5) . . ?
C34 C39 C44 122.0(6) . . ?
C38 C39 C44 119.7(7) . . ?
O4 C40 H40A 109.5 . . ?
O4 C40 H40B 109.5 . . ?
H40A C40 H40B 109.5 . . ?
O4 C40 H40C 109.5 . . ?
H40A C40 H40C 109.5 . . ?
H40B C40 H40C 109.5 . . ?
N7 C41 C36 113.3(5) . . ?
N7 C41 H41A 108.9 . . ?
C36 C41 H41A 108.9 . . ?
N7 C41 H41B 108.9 . . ?
C36 C41 H41B 108.9 . . ?
H41A C41 H41B 107.7 . . ?
C37 C42 H42A 109.5 . . ?
C37 C42 H42B 109.5 . . ?
H42A C42 H42B 109.5 . . ?
C37 C42 H42C 109.5 . . ?
H42A C42 H42C 109.5 . . ?
H42B C42 H42C 109.5 . . ?
O3 C43 H43A 109.5 . . ?
O3 C43 H43B 109.5 . . ?
H43A C43 H43B 109.5 . . ?
O3 C43 H43C 109.5 . . ?
H43A C43 H43C 109.5 . . ?
H43B C43 H43C 109.5 . . ?
C39 C44 H44A 109.5 . . ?
C39 C44 H44B 109.5 . . ?
H44A C44 H44B 109.5 . . ?
C39 C44 H44C 109.5 . . ?
H44A C44 H44C 109.5 . . ?
H44B C44 H44C 109.5 . . ?
N8 C45 N7 114.0(5) . 2_656 ?
N8 C45 H45 123.0 . . ?
N7 C45 H45 123.0 2_656 . ?
C50 C46 C47 121.3(5) 2_656 . ?
C50 C46 N8 108.3(4) 2_656 . ?
C47 C46 N8 130.3(5) . . ?
C48 C47 C46 116.3(5) . . ?
C48 C47 H47 121.9 . . ?
C46 C47 H47 121.9 . . ?
C47 C48 C49 123.0(5) . . ?
C47 C48 H48 118.5 . . ?
C49 C48 H48 118.5 . . ?
C51 C49 C48 121.5(5) . . ?
C51 C49 H49 119.2 . . ?
C48 C49 H49 119.2 . . ?
C46 C50 N7 107.2(4) 2_656 . ?
C46 C50 C51 122.4(5) 2_656 2_656 ?
N7 C50 C51 130.4(5) . 2_656 ?
C49 C51 C50 115.4(5) . 2_656 ?
C49 C51 H51 122.3 . . ?
C50 C51 H51 122.3 2_656 . ?
C9 C52 C13 118.3(5) . . ?
C9 C52 C17 123.5(5) . . ?
C13 C52 C17 118.2(5) . . ?
N106 C106 C107 177.2(6) . . ?
C106 C107 H10A 109.5 . . ?
C106 C107 H10B 109.5 . . ?
H10A C107 H10B 109.5 . . ?
C106 C107 H10C 109.5 . . ?
H10A C107 H10C 109.5 . . ?
H10B C107 H10C 109.5 . . ?
N9 Co2 N11 90.51(13) . . ?
N9 Co2 N15 173.89(14) . . ?
N11 Co2 N15 90.10(13) . . ?
N9 Co2 N14 90.10(13) . . ?
N11 Co2 N14 174.29(14) . . ?
N15 Co2 N14 88.69(13) . . ?
N9 Co2 N108 94.29(14) . . ?
N11 Co2 N108 96.47(15) . . ?
N15 Co2 N108 91.68(14) . . ?
N14 Co2 N108 89.15(14) . . ?
N9 Co2 F4 88.07(15) . . ?
N11 Co2 F4 87.80(15) . . ?
N15 Co2 F4 85.88(15) . . ?
N14 Co2 F4 86.55(15) . . ?
N108 Co2 F4 175.10(16) . . ?
F4 P2 F4 180.0(3) 2_765 . ?
F4 P2 F6 90.2(3) 2_765 2_765 ?
F4 P2 F6 89.8(3) . 2_765 ?
F4 P2 F6 89.8(3) 2_765 . ?
F4 P2 F6 90.2(3) . . ?
F6 P2 F6 180.0(3) 2_765 . ?
F4 P2 F5 89.6(3) 2_765 . ?
F4 P2 F5 90.4(3) . . ?
F6 P2 F5 90.3(3) 2_765 . ?
F6 P2 F5 89.7(3) . . ?
F4 P2 F5 90.4(3) 2_765 2_765 ?
F4 P2 F5 89.6(3) . 2_765 ?
F6 P2 F5 89.7(3) 2_765 2_765 ?
F6 P2 F5 90.3(3) . 2_765 ?
F5 P2 F5 180.0(5) . 2_765 ?
P2 F4 Co2 178.0(4) . . ?
C63 O5 C68 112.9(4) . . ?
C66 O6 C108 116.3(4) . . ?
C88 O7 C94 115.8(4) . . ?
C91 O8 C97 113.2(4) . . ?
C53 N9 C54 105.1(3) . . ?
C53 N9 Co2 124.6(3) . . ?
C54 N9 Co2 130.1(3) . . ?
C53 N10 C59 107.0(3) . . ?
C53 N10 C60 128.9(4) . . ?
C59 N10 C60 124.1(3) . . ?
C79 N11 C80 105.2(3) . . ?
C79 N11 Co2 124.7(3) . . ?
C80 N11 Co2 129.7(3) . . ?
C79 N12 C85 107.1(3) . . ?
C79 N12 C86 128.8(4) . . ?
C85 N12 C86 124.1(4) . . ?
C98 N13 C99 106.9(3) 2_765 . ?
C98 N13 C95 128.2(4) 2_765 . ?
C99 N13 C95 124.7(4) . . ?
C98 N14 C104 105.1(3) . . ?
C98 N14 Co2 122.9(3) . . ?
C104 N14 Co2 130.4(3) . . ?
C71 N15 C78 105.5(3) . . ?
C71 N15 Co2 124.0(3) . . ?
C78 N15 Co2 128.4(3) . . ?
C71 N16 C72 106.5(4) 2_765 . ?
C71 N16 C70 127.4(4) 2_765 . ?
C72 N16 C70 125.9(3) . . ?
C75 N108 Co2 158.7(4) . . ?
N9 C53 N10 113.3(4) . . ?
N9 C53 H53 123.3 . . ?
N10 C53 H53 123.3 . . ?
C55 C54 C59 120.5(4) . . ?
C55 C54 N9 131.4(4) . . ?
C59 C54 N9 108.1(4) . . ?
C56 C55 C54 117.3(4) . . ?
C56 C55 H55 121.3 . . ?
C54 C55 H55 121.3 . . ?
C55 C56 C57 121.7(4) . . ?
C55 C56 H56 119.2 . . ?
C57 C56 H56 119.2 . . ?
C58 C57 C56 122.5(4) . . ?
C58 C57 H57 118.7 . . ?
C56 C57 H57 118.7 . . ?
C57 C58 C59 115.5(4) . . ?
C57 C58 H58 122.2 . . ?
C59 C58 H58 122.2 . . ?
N10 C59 C54 106.5(3) . . ?
N10 C59 C58 131.1(4) . . ?
C54 C59 C58 122.4(4) . . ?
N10 C60 C61 112.9(3) . . ?
N10 C60 H60A 109.0 . . ?
C61 C60 H60A 109.0 . . ?
N10 C60 H60B 109.0 . . ?
C61 C60 H60B 109.0 . . ?
H60A C60 H60B 107.8 . . ?
C62 C61 C66 118.8(4) . . ?
C62 C61 C60 122.0(4) . . ?
C66 C61 C60 119.1(4) . . ?
C61 C62 C63 119.4(4) . . ?
C61 C62 C67 121.9(4) . . ?
C63 C62 C67 118.7(4) . . ?
O5 C63 C64 119.6(4) . . ?
O5 C63 C62 118.5(4) . . ?
C64 C63 C62 121.8(4) . . ?
C63 C64 C65 118.7(4) . . ?
C63 C64 C69 119.9(5) . . ?
C65 C64 C69 121.3(4) . . ?
C66 C65 C64 119.3(4) . . ?
C66 C65 C70 117.9(4) . . ?
C64 C65 C70 122.6(4) . . ?
O6 C66 C65 117.3(4) . . ?
O6 C66 C61 120.5(4) . . ?
C65 C66 C61 121.9(4) . . ?
C62 C67 H67A 109.5 . . ?
C62 C67 H67B 109.5 . . ?
H67A C67 H67B 109.5 . . ?
C62 C67 H67C 109.5 . . ?
H67A C67 H67C 109.5 . . ?
H67B C67 H67C 109.5 . . ?
O5 C68 H68A 109.5 . . ?
O5 C68 H68B 109.5 . . ?
H68A C68 H68B 109.5 . . ?
O5 C68 H68C 109.5 . . ?
H68A C68 H68C 109.5 . . ?
H68B C68 H68C 109.5 . . ?
C64 C69 H69A 109.5 . . ?
C64 C69 H69B 109.5 . . ?
H69A C69 H69B 109.5 . . ?
C64 C69 H69C 109.5 . . ?
H69A C69 H69C 109.5 . . ?
H69B C69 H69C 109.5 . . ?
N16 C70 C65 112.6(4) . . ?
N16 C70 H70A 109.1 . . ?
C65 C70 H70A 109.1 . . ?
N16 C70 H70B 109.1 . . ?
C65 C70 H70B 109.1 . . ?
H70A C70 H70B 107.8 . . ?
N15 C71 N16 113.8(4) . 2_765 ?
N15 C71 H71 123.1 . . ?
N16 C71 H71 123.1 2_765 . ?
C78 C72 C73 123.8(4) 2_765 . ?
C78 C72 N16 105.9(3) 2_765 . ?
C73 C72 N16 130.3(5) . . ?
C72 C73 C74 114.8(5) . . ?
C72 C73 H73 122.6 . . ?
C74 C73 H73 122.6 . . ?
C76 C74 C73 122.2(5) . . ?
C76 C74 H74 118.9 . . ?
C73 C74 H74 118.9 . . ?
N108 C75 C105 176.5(6) . . ?
C74 C76 C77 122.2(5) . . ?
C74 C76 H76 118.9 . . ?
C77 C76 H76 118.9 . . ?
C76 C77 C78 116.3(5) . 2_765 ?
C76 C77 H77 121.8 . . ?
C78 C77 H77 121.8 2_765 . ?
C72 C78 C77 120.6(4) 2_765 2_765 ?
C72 C78 N15 108.4(4) 2_765 . ?
C77 C78 N15 131.0(4) 2_765 . ?
N11 C79 N12 112.6(4) . . ?
N11 C79 H79 123.7 . . ?
N12 C79 H79 123.7 . . ?
C81 C80 C85 119.9(4) . . ?
C81 C80 N11 131.1(4) . . ?
C85 C80 N11 109.0(4) . . ?
C82 C81 C80 117.6(4) . . ?
C82 C81 H81 121.2 . . ?
C80 C81 H81 121.2 . . ?
C81 C82 C83 121.2(4) . . ?
C81 C82 H82 119.4 . . ?
C83 C82 H82 119.4 . . ?
C84 C83 C82 122.9(4) . . ?
C84 C83 H83 118.6 . . ?
C82 C83 H83 118.6 . . ?
C83 C84 C85 115.3(4) . . ?
C83 C84 H84 122.3 . . ?
C85 C84 H84 122.3 . . ?
N12 C85 C84 130.9(4) . . ?
N12 C85 C80 106.0(4) . . ?
C84 C85 C80 123.1(4) . . ?
N12 C86 C87 113.9(4) . . ?
N12 C86 H86A 108.8 . . ?
C87 C86 H86A 108.8 . . ?
N12 C86 H86B 108.8 . . ?
C87 C86 H86B 108.8 . . ?
H86A C86 H86B 107.7 . . ?
C92 C87 C88 119.9(4) . . ?
C92 C87 C86 121.6(4) . . ?
C88 C87 C86 118.2(4) . . ?
O7 C88 C89 117.7(4) . . ?
O7 C88 C87 120.6(4) . . ?
C89 C88 C87 121.3(4) . . ?
C88 C89 C90 119.8(4) . . ?
C88 C89 C95 119.2(4) . . ?
C90 C89 C95 121.0(4) . . ?
C91 C90 C89 118.3(4) . . ?
C91 C90 C96 120.1(5) . . ?
C89 C90 C96 121.6(4) . . ?
O8 C91 C90 119.3(5) . . ?
O8 C91 C92 118.2(4) . . ?
C90 C91 C92 122.4(4) . . ?
C87 C92 C91 118.2(4) . . ?
C87 C92 C93 122.3(5) . . ?
C91 C92 C93 119.6(5) . . ?
C92 C93 H93A 109.5 . . ?
C92 C93 H93B 109.5 . . ?
H93A C93 H93B 109.5 . . ?
C92 C93 H93C 109.5 . . ?
H93A C93 H93C 109.5 . . ?
H93B C93 H93C 109.5 . . ?
O7 C94 H94A 109.5 . . ?
O7 C94 H94B 109.5 . . ?
H94A C94 H94B 109.5 . . ?
O7 C94 H94C 109.5 . . ?
H94A C94 H94C 109.5 . . ?
H94B C94 H94C 109.5 . . ?
N13 C95 C89 113.2(4) . . ?
N13 C95 H95A 108.9 . . ?
C89 C95 H95A 108.9 . . ?
N13 C95 H95B 108.9 . . ?
C89 C95 H95B 108.9 . . ?
H95A C95 H95B 107.7 . . ?
C90 C96 H96A 109.5 . . ?
C90 C96 H96B 109.5 . . ?
H96A C96 H96B 109.5 . . ?
C90 C96 H96C 109.5 . . ?
H96A C96 H96C 109.5 . . ?
H96B C96 H96C 109.5 . . ?
O8 C97 H97A 109.5 . . ?
O8 C97 H97B 109.5 . . ?
H97A C97 H97B 109.5 . . ?
O8 C97 H97C 109.5 . . ?
H97A C97 H97C 109.5 . . ?
H97B C97 H97C 109.5 . . ?
N14 C98 N13 113.6(4) . 2_765 ?
N14 C98 H98 123.2 . . ?
N13 C98 H98 123.2 2_765 . ?
N13 C99 C100 131.6(4) . . ?
N13 C99 C104 105.8(4) . 2_765 ?
C100 C99 C104 122.7(4) . 2_765 ?
C101 C100 C99 116.9(4) . . ?
C101 C100 H100 121.5 . . ?
C99 C100 H100 121.5 . . ?
C100 C101 C102 122.0(4) . . ?
C100 C101 H101 119.0 . . ?
C102 C101 H101 119.0 . . ?
C103 C102 C101 121.2(4) . . ?
C103 C102 H102 119.4 . . ?
C101 C102 H102 119.4 . . ?
C102 C103 C104 117.5(4) . 2_765 ?
C102 C103 H103 121.2 . . ?
C104 C103 H103 121.2 2_765 . ?
C103 C104 C99 119.7(4) 2_765 2_765 ?
C103 C104 N14 131.6(4) 2_765 . ?
C99 C104 N14 108.6(3) 2_765 . ?
C75 C105 H10D 109.5 . . ?
C75 C105 H10E 109.5 . . ?
H10D C105 H10E 109.5 . . ?
C75 C105 H10F 109.5 . . ?
H10D C105 H10F 109.5 . . ?
H10E C105 H10F 109.5 . . ?
O6 C108 H10G 109.5 . . ?
O6 C108 H10H 109.5 . . ?
H10G C108 H10H 109.5 . . ?
O6 C108 H10I 109.5 . . ?
H10G C108 H10I 109.5 . . ?
H10H C108 H10I 109.5 . . ?
F8 P3 F11 91.3(3) . . ?
F8 P3 F9 89.9(3) . . ?
F11 P3 F9 178.7(3) . . ?
F8 P3 F10 177.0(3) . . ?
F11 P3 F10 90.1(3) . . ?
F9 P3 F10 88.7(3) . . ?
F8 P3 F12 92.9(3) . . ?
F11 P3 F12 90.8(2) . . ?
F9 P3 F12 89.6(2) . . ?
F10 P3 F12 89.7(3) . . ?
F8 P3 F7 88.0(2) . . ?
F11 P3 F7 90.0(2) . . ?
F9 P3 F7 89.5(2) . . ?
F10 P3 F7 89.4(3) . . ?
F12 P3 F7 178.8(3) . . ?
F14 P4 F16 177.2(3) . . ?
F14 P4 F17 87.3(4) . . ?
F16 P4 F17 90.2(3) . . ?
F14 P4 F18 92.9(3) . . ?
F16 P4 F18 88.3(3) . . ?
F17 P4 F18 88.7(3) . . ?
F14 P4 F13 90.4(3) . . ?
F16 P4 F13 88.3(3) . . ?
F17 P4 F13 90.9(3) . . ?
F18 P4 F13 176.6(3) . . ?
F14 P4 F15 90.0(4) . . ?
F16 P4 F15 92.6(4) . . ?
F17 P4 F15 175.4(4) . . ?
F18 P4 F15 87.6(3) . . ?
F13 P4 F15 92.9(3) . . ?
N150 C151 C152 174.6(16) . . ?
C151 C152 H15D 109.5 . . ?
C151 C152 H15E 109.5 . . ?
H15D C152 H15E 109.5 . . ?
C151 C152 H15F 109.5 . . ?
H15D C152 H15F 109.5 . . ?
H15E C152 H15F 109.5 . . ?

loop_
_geom_bond_atom_site_label_1
_geom_bond_atom_site_label_2
_geom_bond_distance
_geom_bond_site_symmetry_2
_geom_bond_publ_flag
Co1 N8 2.074(4) . ?
Co1 N3 2.075(4) . ?
Co1 N1 2.083(4) . ?
Co1 N5 2.089(4) . ?
Co1 N106 2.137(5) . ?
P1 F1 1.259(4) 2_656 ?
P1 F1 1.259(4) . ?
P1 F3 1.677(5) 2_656 ?
P1 F3 1.677(5) . ?
P1 F2 1.691(6) . ?
P1 F2 1.691(6) 2_656 ?
O1 C10 1.380(6) . ?
O1 C14 1.441(7) . ?
O2 C13 1.357(7) . ?
O2 C16 1.460(7) . ?
O3 C38 1.400(7) . ?
O3 C43 1.426(10) . ?
O4 C35 1.364(7) . ?
O4 C40 1.420(7) . ?
N1 C1 1.310(6) . ?
N1 C2 1.416(6) . ?
N2 C1 1.344(6) . ?
N2 C7 1.380(7) . ?
N2 C8 1.462(7) . ?
N3 C18 1.317(6) . ?
N3 C19 1.397(7) . ?
N4 C18 1.363(7) . ?
N4 C24 1.388(6) . ?
N4 C25 1.444(7) 2_656 ?
N5 C26 1.318(7) . ?
N5 C27 1.389(6) . ?
N6 C26 1.327(7) . ?
N6 C32 1.370(7) . ?
N6 C33 1.458(8) . ?
N7 C45 1.352(7) 2_656 ?
N7 C50 1.383(7) . ?
N7 C41 1.474(8) . ?
N8 C45 1.315(7) . ?
N8 C46 1.421(6) . ?
N106 C106 1.132(6) . ?
C1 H1 0.9500 . ?
C2 C7 1.369(7) . ?
C2 C3 1.396(7) . ?
C3 C4 1.357(8) . ?
C3 H3 0.9500 . ?
C4 C5 1.394(8) . ?
C4 H4 0.9500 . ?
C5 C6 1.370(8) . ?
C5 H5 0.9500 . ?
C6 C7 1.379(8) . ?
C6 H6 0.9500 . ?
C8 C9 1.507(7) . ?
C8 H8A 0.9900 . ?
C8 H8B 0.9900 . ?
C9 C52 1.384(8) . ?
C9 C10 1.396(7) . ?
C10 C11 1.391(7) . ?
C11 C12 1.389(8) . ?
C11 C25 1.521(7) . ?
C12 C13 1.404(8) . ?
C12 C15 1.496(7) . ?
C13 C52 1.423(8) . ?
C14 H14A 0.9800 . ?
C14 H14B 0.9800 . ?
C14 H14C 0.9800 . ?
C15 H15A 0.9800 . ?
C15 H15B 0.9800 . ?
C15 H15C 0.9800 . ?
C16 H16A 0.9800 . ?
C16 H16B 0.9800 . ?
C16 H16C 0.9800 . ?
C17 C52 1.487(8) . ?
C17 H17A 0.9800 . ?
C17 H17B 0.9800 . ?
C17 H17C 0.9800 . ?
C18 H18 0.9500 . ?
C19 C20 1.387(7) . ?
C19 C24 1.409(7) . ?
C20 C21 1.374(8) . ?
C20 H20 0.9500 . ?
C21 C22 1.389(9) . ?
C21 H21 0.9500 . ?
C22 C23 1.379(8) . ?
C22 H22 0.9500 . ?
C23 C24 1.397(7) . ?
C23 H23 0.9500 . ?
C25 N4 1.444(7) 2_656 ?
C25 H25A 0.9900 . ?
C25 H25B 0.9900 . ?
C26 H26 0.9500 . ?
C27 C32 1.393(8) . ?
C27 C28 1.420(7) . ?
C28 C29 1.366(8) . ?
C28 H28 0.9500 . ?
C29 C30 1.396(9) . ?
C29 H29 0.9500 . ?
C30 C31 1.369(8) . ?
C30 H30 0.9500 . ?
C31 C32 1.414(7) . ?
C31 H31 0.9500 . ?
C33 C34 1.508(8) . ?
C33 H33A 0.9900 . ?
C33 H33B 0.9900 . ?
C34 C35 1.371(8) . ?
C34 C39 1.381(9) . ?
C35 C36 1.384(8) . ?
C36 C37 1.403(9) . ?
C36 C41 1.508(8) . ?
C37 C38 1.391(9) . ?
C37 C42 1.499(8) . ?
C38 C39 1.390(8) . ?
C39 C44 1.495(9) . ?
C40 H40A 0.9800 . ?
C40 H40B 0.9800 . ?
C40 H40C 0.9800 . ?
C41 H41A 0.9900 . ?
C41 H41B 0.9900 . ?
C42 H42A 0.9800 . ?
C42 H42B 0.9800 . ?
C42 H42C 0.9800 . ?
C43 H43A 0.9800 . ?
C43 H43B 0.9800 . ?
C43 H43C 0.9800 . ?
C44 H44A 0.9800 . ?
C44 H44B 0.9800 . ?
C44 H44C 0.9800 . ?
C45 N7 1.352(7) 2_656 ?
C45 H45 0.9500 . ?
C46 C50 1.380(7) 2_656 ?
C46 C47 1.390(7) . ?
C47 C48 1.363(8) . ?
C47 H47 0.9500 . ?
C48 C49 1.393(8) . ?
C48 H48 0.9500 . ?
C49 C51 1.379(8) . ?
C49 H49 0.9500 . ?
C50 C46 1.380(7) 2_656 ?
C50 C51 1.407(7) 2_656 ?
C51 C50 1.407(7) 2_656 ?
C51 H51 0.9500 . ?
C106 C107 1.460(8) . ?
C107 H10A 0.9800 . ?
C107 H10B 0.9800 . ?
C107 H10C 0.9800 . ?
Co2 N9 2.098(3) . ?
Co2 N11 2.100(3) . ?
Co2 N15 2.107(3) . ?
Co2 N14 2.123(3) . ?
Co2 N108 2.127(4) . ?
Co2 F4 2.361(3) . ?
P2 F4 1.220(3) 2_765 ?
P2 F4 1.220(3) . ?
P2 F6 1.713(5) 2_765 ?
P2 F6 1.713(5) . ?
P2 F5 1.713(5) . ?
P2 F5 1.713(5) 2_765 ?
O5 C63 1.378(6) . ?
O5 C68 1.442(6) . ?
O6 C66 1.383(5) . ?
O6 C108 1.455(6) . ?
O7 C88 1.380(6) . ?
O7 C94 1.446(6) . ?
O8 C91 1.379(6) . ?
O8 C97 1.462(6) . ?
N9 C53 1.311(6) . ?
N9 C54 1.409(5) . ?
N10 C53 1.348(5) . ?
N10 C59 1.372(5) . ?
N10 C60 1.491(6) . ?
N11 C79 1.329(5) . ?
N11 C80 1.401(6) . ?
N12 C79 1.357(5) . ?
N12 C85 1.386(6) . ?
N12 C86 1.464(5) . ?
N13 C98 1.344(6) 2_765 ?
N13 C99 1.384(6) . ?
N13 C95 1.476(5) . ?
N14 C98 1.313(5) . ?
N14 C104 1.402(6) . ?
N15 C71 1.296(6) . ?
N15 C78 1.404(5) . ?
N16 C71 1.341(5) 2_765 ?
N16 C72 1.390(6) . ?
N16 C70 1.472(6) . ?
N108 C75 1.129(6) . ?
C53 H53 0.9500 . ?
C54 C55 1.388(6) . ?
C54 C59 1.395(6) . ?
C55 C56 1.380(6) . ?
C55 H55 0.9500 . ?
C56 C57 1.390(7) . ?
C56 H56 0.9500 . ?
C57 C58 1.375(7) . ?
C57 H57 0.9500 . ?
C58 C59 1.406(6) . ?
C58 H58 0.9500 . ?
C60 C61 1.499(6) . ?
C60 H60A 0.9900 . ?
C60 H60B 0.9900 . ?
C61 C62 1.383(6) . ?
C61 C66 1.400(6) . ?
C62 C63 1.411(7) . ?
C62 C67 1.512(6) . ?
C63 C64 1.385(7) . ?
C64 C65 1.401(7) . ?
C64 C69 1.515(7) . ?
C65 C66 1.396(7) . ?
C65 C70 1.502(6) . ?
C67 H67A 0.9800 . ?
C67 H67B 0.9800 . ?
C67 H67C 0.9800 . ?
C68 H68A 0.9800 . ?
C68 H68B 0.9800 . ?
C68 H68C 0.9800 . ?
C69 H69A 0.9800 . ?
C69 H69B 0.9800 . ?
C69 H69C 0.9800 . ?
C70 H70A 0.9900 . ?
C70 H70B 0.9900 . ?
C71 N16 1.341(5) 2_765 ?
C71 H71 0.9500 . ?
C72 C78 1.386(7) 2_765 ?
C72 C73 1.386(6) . ?
C73 C74 1.396(8) . ?
C73 H73 0.9500 . ?
C74 C76 1.381(8) . ?
C74 H74 0.9500 . ?
C75 C105 1.457(9) . ?
C76 C77 1.388(7) . ?
C76 H76 0.9500 . ?
C77 C78 1.395(6) 2_765 ?
C77 H77 0.9500 . ?
C78 C72 1.386(7) 2_765 ?
C78 C77 1.395(6) 2_765 ?
C79 H79 0.9500 . ?
C80 C81 1.390(6) . ?
C80 C85 1.396(6) . ?
C81 C82 1.367(7) . ?
C81 H81 0.9500 . ?
C82 C83 1.405(7) . ?
C82 H82 0.9500 . ?
C83 C84 1.359(7) . ?
C83 H83 0.9500 . ?
C84 C85 1.395(6) . ?
C84 H84 0.9500 . ?
C86 C87 1.513(6) . ?
C86 H86A 0.9900 . ?
C86 H86B 0.9900 . ?
C87 C92 1.386(7) . ?
C87 C88 1.390(7) . ?
C88 C89 1.387(7) . ?
C89 C90 1.392(7) . ?
C89 C95 1.497(7) . ?
C90 C91 1.390(7) . ?
C90 C96 1.523(7) . ?
C91 C92 1.400(7) . ?
C92 C93 1.502(7) . ?
C93 H93A 0.9800 . ?
C93 H93B 0.9800 . ?
C93 H93C 0.9800 . ?
C94 H94A 0.9800 . ?
C94 H94B 0.9800 . ?
C94 H94C 0.9800 . ?
C95 H95A 0.9900 . ?
C95 H95B 0.9900 . ?
C96 H96A 0.9800 . ?
C96 H96B 0.9800 . ?
C96 H96C 0.9800 . ?
C97 H97A 0.9800 . ?
C97 H97B 0.9800 . ?
C97 H97C 0.9800 . ?
C98 N13 1.344(6) 2_765 ?
C98 H98 0.9500 . ?
C99 C100 1.388(7) . ?
C99 C104 1.400(6) 2_765 ?
C100 C101 1.361(7) . ?
C100 H100 0.9500 . ?
C101 C102 1.401(7) . ?
C101 H101 0.9500 . ?
C102 C103 1.389(7) . ?
C102 H102 0.9500 . ?
C103 C104 1.396(6) 2_765 ?
C103 H103 0.9500 . ?
C104 C103 1.396(6) 2_765 ?
C104 C99 1.400(6) 2_765 ?
C105 H10D 0.9800 . ?
C105 H10E 0.9800 . ?
C105 H10F 0.9800 . ?
C108 H10G 0.9800 . ?
C108 H10H 0.9800 . ?
C108 H10I 0.9800 . ?
P3 F8 1.551(4) . ?
P3 F11 1.558(4) . ?
P3 F9 1.573(4) . ?
P3 F10 1.584(5) . ?
P3 F12 1.586(4) . ?
P3 F7 1.591(4) . ?
P4 F14 1.543(5) . ?
P4 F16 1.553(6) . ?
P4 F17 1.572(6) . ?
P4 F18 1.574(5) . ?
P4 F13 1.574(6) . ?
P4 F15 1.579(6) . ?
N150 C151 1.116(12) . ?
C151 C152 1.306(15) . ?
C152 H15D 0.9800 . ?
C152 H15E 0.9800 . ?
C152 H15F 0.9800 . ?
